data_4503163
loop_
_publ_author_name
'Yang, Yi-Fan'
'Ma, Yun-Sheng'
'Guo, Li-Rong'
'Zheng, Li-Min'

_publ_section_title
;
 Copper Phosphonates based on 2-Phosphonic-isonicotinate: Structures and
 Magnetic Properties
;
_journal_issue 4
_journal_name_full 'Crystal Growth &amp; Design'
_journal_page_first 1213
_journal_paper_doi 10.1021/cg700673x
_journal_volume 8
_journal_year 2008
_chemical_formula_moiety 'C12 H10 Cu3 N2 O12 P2'
_chemical_formula_sum 'C12 H10 Cu3 N2 O12 P2'
_chemical_formula_weight 626.78
_chemical_name_systematic
; 
 ? 
;
_space_group_IT_number 15
_symmetry_cell_setting monoclinic
_symmetry_space_group_name_Hall '-C 2yc'
_symmetry_space_group_name_H-M 'C 1 2/c 1'
_atom_sites_solution_hydrogens geom
_atom_sites_solution_primary direct
_atom_sites_solution_secondary difmap
_audit_creation_method SHELXL-97
_cell_angle_alpha 90.00
_cell_angle_beta 90.518(9)
_cell_angle_gamma 90.00
_cell_formula_units_Z 4
_cell_length_a 15.913(5)
_cell_length_b 6.0160(16)
_cell_length_c 18.043(5)
_cell_measurement_reflns_used 586
_cell_measurement_temperature 293(2)
_cell_measurement_theta_max 27.2
_cell_measurement_theta_min 3.62
_cell_volume 1727.2(9)
_computing_cell_refinement SMART
_computing_data_collection 'SMART (Bruker, 2000)'
_computing_data_reduction 'SAINT (Bruker, 2000)'
_computing_molecular_graphics SHELXTL
_computing_publication_material SHELXTL
_computing_structure_refinement SHELXTL
_computing_structure_solution 'SHELXTL (Bruker, 2000)'
_diffrn_ambient_temperature 293(2)
_diffrn_measured_fraction_theta_full 0.991
_diffrn_measured_fraction_theta_max 0.991
_diffrn_radiation_monochromator graphite
_diffrn_radiation_source 'fine-focus sealed tube'
_diffrn_radiation_type MoK\a
_diffrn_radiation_wavelength 0.71073
_diffrn_reflns_av_R_equivalents 0.0427
_diffrn_reflns_av_sigmaI/netI 0.0487
_diffrn_reflns_limit_h_max 19
_diffrn_reflns_limit_h_min -12
_diffrn_reflns_limit_k_max 7
_diffrn_reflns_limit_k_min -7
_diffrn_reflns_limit_l_max 18
_diffrn_reflns_limit_l_min -22
_diffrn_reflns_number 4475
_diffrn_reflns_theta_full 25.99
_diffrn_reflns_theta_max 25.99
_diffrn_reflns_theta_min 2.26
_exptl_absorpt_coefficient_mu 3.922
_exptl_absorpt_correction_T_max 0.420
_exptl_absorpt_correction_T_min 0.360
_exptl_absorpt_correction_type multi-scan
_exptl_absorpt_process_details 'SADABS(Bruker, 2000)'
_exptl_crystal_colour blue
_exptl_crystal_density_diffrn 2.410
_exptl_crystal_density_method 'not measured'
_exptl_crystal_description block
_exptl_crystal_F_000 1236
_exptl_crystal_size_max 0.34
_exptl_crystal_size_mid 0.22
_exptl_crystal_size_min 0.22
_refine_diff_density_max 0.596
_refine_diff_density_min -0.635
_refine_diff_density_rms 0.125
_refine_ls_extinction_method none
_refine_ls_goodness_of_fit_ref 1.076
_refine_ls_hydrogen_treatment constr
_refine_ls_matrix_type full
_refine_ls_number_parameters 142
_refine_ls_number_reflns 1693
_refine_ls_number_restraints 0
_refine_ls_restrained_S_all 1.076
_refine_ls_R_factor_all 0.0504
_refine_ls_R_factor_gt 0.0417
_refine_ls_shift/su_max 0.000
_refine_ls_shift/su_mean 0.000
_refine_ls_structure_factor_coef Fsqd
_refine_ls_weighting_details 'calc w=1/[\s^2^(Fo^2^)+(0.0445P)^2^+3.3604P] where P=(Fo^2^+2Fc^2^)/3'
_refine_ls_weighting_scheme calc
_refine_ls_wR_factor_gt 0.0942
_refine_ls_wR_factor_ref 0.0975
_reflns_number_gt 1450
_reflns_number_total 1693
_reflns_threshold_expression >2sigma(I)
_cod_data_source_file cg700673x-file003.cif
_cod_data_source_block 61030am
_cod_depositor_comments
;
The following automatic conversions were performed:

'_symmetry_cell_setting' value 'Monoclinic' changed to 'monoclinic'
according to /home/saulius/struct/CIF-dictionaries/cif_core.dic
dictionary named 'cif_core.dic' version 2.4.1 from 2010-06-29.

Automatic conversion script
Id: cif_fix_values 1715 2011-07-08 13:25:40Z adriana 
;
_cod_original_cell_volume 1727.2(8)
_cod_original_sg_symbol_H-M 'C 2/c  '
_cod_database_code 4503163

loop_
_symmetry_equiv_pos_as_xyz
'x, y, z'
'-x, y, -z+1/2'
'x+1/2, y+1/2, z'
'-x+1/2, y+1/2, -z+1/2'
'-x, -y, -z'
'x, -y, z-1/2'
'-x+1/2, -y+1/2, -z'
'x+1/2, -y+1/2, z-1/2'

loop_
_atom_site_label
_atom_site_type_symbol
_atom_site_fract_x
_atom_site_fract_y
_atom_site_fract_z
_atom_site_U_iso_or_equiv
_atom_site_adp_type
_atom_site_occupancy
_atom_site_symmetry_multiplicity
_atom_site_calc_flag
_atom_site_refinement_flags
Cu1 Cu 0.28067(4) 0.61295(8) 0.56443(3) 0.01771(19) Uani 1 1 d .
Cu2 Cu 0.0000 0.5000 0.5000 0.0199(2) Uani 1 2 d S
P1 P 0.17407(7) 0.39623(18) 0.42391(6) 0.0128(3) Uani 1 1 d .
N1 N 0.1794(2) 0.7660(6) 0.33977(18) 0.0166(8) Uani 1 1 d .
C1 C 0.1543(3) 0.5525(7) 0.3387(2) 0.0136(9) Uani 1 1 d .
C2 C 0.1204(3) 0.4601(7) 0.2754(2) 0.0182(10) Uani 1 1 d .
H2A H 0.1029 0.3127 0.2756 0.022 Uiso 1 1 calc R
C3 C 0.1123(3) 0.5855(8) 0.2114(2) 0.0196(10) Uani 1 1 d .
C4 C 0.1365(3) 0.8053(8) 0.2140(2) 0.0231(10) Uani 1 1 d .
H4A H 0.1295 0.8963 0.1727 0.028 Uiso 1 1 calc R
C5 C 0.1711(3) 0.8880(7) 0.2783(2) 0.0210(10) Uani 1 1 d .
H5A H 0.1895 1.0347 0.2791 0.025 Uiso 1 1 calc R
C6 C 0.0852(3) 0.4789(8) 0.1388(2) 0.0238(11) Uani 1 1 d .
O1 O 0.22555(19) 0.5698(5) 0.46793(15) 0.0171(7) Uani 1 1 d .
O2 O 0.09196(19) 0.3357(5) 0.45825(16) 0.0193(7) Uani 1 1 d .
O3 O 0.22481(19) 0.1939(5) 0.40405(15) 0.0160(6) Uani 1 1 d .
O4 O 0.0384(2) 0.5921(6) 0.09838(16) 0.0254(8) Uani 1 1 d .
O5 O 0.1159(3) 0.2967(7) 0.1259(2) 0.0553(13) Uani 1 1 d .
O1W O 0.4118(2) 0.6198(5) 0.50806(18) 0.0257(8) Uani 1 1 d .
H1WA H 0.4045 0.6727 0.4618 0.031 Uiso 1 1 d R
H1WB H 0.4206 0.4728 0.5131 0.031 Uiso 1 1 d R

loop_
_atom_site_aniso_label
_atom_site_aniso_U_11
_atom_site_aniso_U_22
_atom_site_aniso_U_33
_atom_site_aniso_U_23
_atom_site_aniso_U_13
_atom_site_aniso_U_12
Cu1 0.0285(4) 0.0117(3) 0.0128(3) -0.0003(2) -0.0086(2) -0.0015(2)
Cu2 0.0197(4) 0.0287(5) 0.0112(4) -0.0013(3) -0.0053(3) 0.0068(4)
P1 0.0174(6) 0.0114(5) 0.0095(5) 0.0003(4) -0.0038(5) -0.0004(5)
N1 0.023(2) 0.0166(19) 0.0106(17) -0.0008(14) -0.0066(15) -0.0008(16)
C1 0.014(2) 0.013(2) 0.013(2) -0.0012(16) -0.0033(18) 0.0034(17)
C2 0.022(2) 0.017(2) 0.016(2) 0.0014(17) -0.0064(19) 0.0022(19)
C3 0.023(3) 0.022(2) 0.014(2) -0.0027(17) -0.0044(19) 0.0070(19)
C4 0.034(3) 0.025(2) 0.011(2) 0.0039(18) -0.007(2) 0.004(2)
C5 0.028(3) 0.015(2) 0.020(2) 0.0014(17) -0.002(2) 0.0000(19)
C6 0.027(3) 0.029(3) 0.015(2) -0.0025(19) -0.007(2) -0.003(2)
O1 0.0270(18) 0.0113(15) 0.0128(15) 0.0017(11) -0.0098(13) -0.0026(13)
O2 0.0185(17) 0.0206(17) 0.0187(16) 0.0024(13) -0.0006(13) 0.0009(13)
O3 0.0218(17) 0.0099(14) 0.0163(15) -0.0005(12) -0.0018(13) 0.0016(13)
O4 0.028(2) 0.0347(19) 0.0130(16) -0.0014(14) -0.0112(15) -0.0007(15)
O5 0.097(4) 0.035(2) 0.033(2) -0.0181(18) -0.028(2) 0.023(2)
O1W 0.0260(19) 0.0247(18) 0.0262(18) 0.0063(14) -0.0038(15) 0.0019(15)

loop_
_atom_type_symbol
_atom_type_description
_atom_type_scat_dispersion_real
_atom_type_scat_dispersion_imag
_atom_type_scat_source
C C 0.0033 0.0016 'International Tables Vol C Tables 4.2.6.8 and 6.1.1.4'
H H 0.0000 0.0000 'International Tables Vol C Tables 4.2.6.8 and 6.1.1.4'
N N 0.0061 0.0033 'International Tables Vol C Tables 4.2.6.8 and 6.1.1.4'
O O 0.0106 0.0060 'International Tables Vol C Tables 4.2.6.8 and 6.1.1.4'
P P 0.1023 0.0942 'International Tables Vol C Tables 4.2.6.8 and 6.1.1.4'
Cu Cu 0.3201 1.2651 'International Tables Vol C Tables 4.2.6.8 and 6.1.1.4'

loop_
_geom_angle_atom_site_label_1
_geom_angle_atom_site_label_2
_geom_angle_atom_site_label_3
_geom_angle
_geom_angle_site_symmetry_1
_geom_angle_site_symmetry_3
O3 Cu1 O1 96.54(12) 7_556 .
O3 Cu1 N1 96.30(13) 7_556 7_566
O1 Cu1 N1 164.60(14) . 7_566
O3 Cu1 O1 174.58(13) 7_556 7_566
O1 Cu1 O1 81.16(12) . 7_566
N1 Cu1 O1 85.30(13) 7_566 7_566
O3 Cu1 O1W 100.86(12) 7_556 .
O1 Cu1 O1W 90.57(12) . .
N1 Cu1 O1W 95.33(13) 7_566 .
O1 Cu1 O1W 84.12(12) 7_566 .
O3 Cu1 Cu1 137.39(9) 7_556 7_566
O1 Cu1 Cu1 41.05(8) . 7_566
N1 Cu1 Cu1 125.04(11) 7_566 7_566
O1 Cu1 Cu1 40.10(8) 7_566 7_566
O1W Cu1 Cu1 86.47(8) . 7_566
O2 Cu2 O2 180.000(1) . 5_566
O2 Cu2 O4 91.28(13) . 2
O2 Cu2 O4 88.72(13) 5_566 2
O2 Cu2 O4 88.72(13) . 6_566
O2 Cu2 O4 91.28(13) 5_566 6_566
O4 Cu2 O4 180.00(7) 2 6_566
O2 P1 O3 111.98(17) . .
O2 P1 O1 114.40(18) . .
O3 P1 O1 112.72(17) . .
O2 P1 C1 109.21(19) . .
O3 P1 C1 107.71(17) . .
O1 P1 C1 99.88(17) . .
C5 N1 C1 119.0(4) . .
C5 N1 Cu1 123.5(3) . 7_566
C1 N1 Cu1 117.3(3) . 7_566
N1 C1 C2 120.8(4) . .
N1 C1 P1 115.5(3) . .
C2 C1 P1 123.6(3) . .
C1 C2 C3 120.3(4) . .
C1 C2 H2A 119.8 . .
C3 C2 H2A 119.8 . .
C4 C3 C2 118.1(4) . .
C4 C3 C6 120.7(4) . .
C2 C3 C6 120.9(4) . .
C5 C4 C3 119.0(4) . .
C5 C4 H4A 120.5 . .
C3 C4 H4A 120.5 . .
N1 C5 C4 122.6(4) . .
N1 C5 H5A 118.7 . .
C4 C5 H5A 118.7 . .
O5 C6 O4 128.2(4) . .
O5 C6 C3 115.6(4) . .
O4 C6 C3 116.1(4) . .
P1 O1 Cu1 141.10(18) . .
P1 O1 Cu1 118.13(16) . 7_566
Cu1 O1 Cu1 98.84(12) . 7_566
P1 O2 Cu2 135.00(19) . .
P1 O3 Cu1 132.52(19) . 7_556
C6 O4 Cu2 124.0(3) . 2
Cu1 O1W H1WA 107.6 . .
Cu1 O1W H1WB 94.5 . .
H1WA O1W H1WB 117.4 . .

loop_
_geom_bond_atom_site_label_1
_geom_bond_atom_site_label_2
_geom_bond_distance
_geom_bond_site_symmetry_2
Cu1 O3 1.934(3) 7_556
Cu1 O1 1.960(3) .
Cu1 N1 1.976(3) 7_566
Cu1 O1 1.998(3) 7_566
Cu1 O1W 2.330(3) .
Cu1 Cu1 3.0060(11) 7_566
Cu2 O2 1.925(3) .
Cu2 O2 1.925(3) 5_566
Cu2 O4 1.952(3) 2
Cu2 O4 1.952(3) 6_566
P1 O2 1.496(3) .
P1 O3 1.506(3) .
P1 O1 1.543(3) .
P1 C1 1.828(4) .
N1 C5 1.336(5) .
N1 C1 1.345(5) .
N1 Cu1 1.976(3) 7_566
C1 C2 1.375(6) .
C2 C3 1.384(6) .
C2 H2A 0.9300 .
C3 C4 1.378(7) .
C3 C6 1.518(6) .
C4 C5 1.373(6) .
C4 H4A 0.9300 .
C5 H5A 0.9300 .
C6 O5 1.224(6) .
C6 O4 1.241(6) .
O1 Cu1 1.998(3) 7_566
O3 Cu1 1.934(3) 7_556
O4 Cu2 1.952(3) 2
O1W H1WA 0.8992 .
O1W H1WB 0.9005 .

loop_
_geom_hbond_atom_site_label_D
_geom_hbond_atom_site_label_H
_geom_hbond_atom_site_label_A
_geom_hbond_distance_DH
_geom_hbond_distance_HA
_geom_hbond_distance_DA
_geom_hbond_angle_DHA
_geom_hbond_site_symmetry_A
O1W H1WB O2 0.90 1.94 2.808(4) 162 7_556
O1W H1WA O5 0.90 1.78 2.674(5) 175 4

loop_
_geom_torsion_atom_site_label_1
_geom_torsion_atom_site_label_2
_geom_torsion_atom_site_label_3
_geom_torsion_atom_site_label_4
_geom_torsion
_geom_torsion_site_symmetry_1
_geom_torsion_site_symmetry_4
C5 N1 C1 C2 -0.1(6) . .
Cu1 N1 C1 C2 175.7(3) 7_566 .
C5 N1 C1 P1 176.5(3) . .
Cu1 N1 C1 P1 -7.7(4) 7_566 .
O2 P1 C1 N1 113.9(3) . .
O3 P1 C1 N1 -124.3(3) . .
O1 P1 C1 N1 -6.4(4) . .
O2 P1 C1 C2 -69.6(4) . .
O3 P1 C1 C2 52.2(4) . .
O1 P1 C1 C2 170.1(4) . .
N1 C1 C2 C3 0.6(7) . .
P1 C1 C2 C3 -175.8(4) . .
C1 C2 C3 C4 -2.0(7) . .
C1 C2 C3 C6 172.4(4) . .
C2 C3 C4 C5 3.0(7) . .
C6 C3 C4 C5 -171.5(4) . .
C1 N1 C5 C4 1.1(7) . .
Cu1 N1 C5 C4 -174.3(4) 7_566 .
C3 C4 C5 N1 -2.7(7) . .
C4 C3 C6 O5 133.5(6) . .
C2 C3 C6 O5 -40.9(7) . .
C4 C3 C6 O4 -42.8(7) . .
C2 C3 C6 O4 142.9(5) . .
O2 P1 O1 Cu1 61.6(3) . .
O3 P1 O1 Cu1 -67.8(3) . .
C1 P1 O1 Cu1 178.1(3) . .
O2 P1 O1 Cu1 -98.4(2) . 7_566
O3 P1 O1 Cu1 132.13(19) . 7_566
C1 P1 O1 Cu1 18.1(2) . 7_566
O3 Cu1 O1 P1 12.8(3) 7_556 .
N1 Cu1 O1 P1 -133.5(5) 7_566 .
O1 Cu1 O1 P1 -162.3(4) 7_566 .
O1W Cu1 O1 P1 113.8(3) . .
Cu1 Cu1 O1 P1 -162.3(4) 7_566 .
O3 Cu1 O1 Cu1 175.04(13) 7_556 7_566
N1 Cu1 O1 Cu1 28.7(6) 7_566 7_566
O1 Cu1 O1 Cu1 0.0 7_566 7_566
O1W Cu1 O1 Cu1 -83.96(13) . 7_566
O3 P1 O2 Cu2 176.8(2) . .
O1 P1 O2 Cu2 47.0(3) . .
C1 P1 O2 Cu2 -63.9(3) . .
O4 Cu2 O2 P1 74.0(3) 2 .
O4 Cu2 O2 P1 -106.0(3) 6_566 .
O2 P1 O3 Cu1 -18.3(3) . 7_556
O1 P1 O3 Cu1 112.4(2) . 7_556
C1 P1 O3 Cu1 -138.4(2) . 7_556
O5 C6 O4 Cu2 0.6(8) . 2
C3 C6 O4 Cu2 176.4(3) . 2
